data_2209195
loop_
_publ_author_name
'Bing-Yu Zhang'
'Jia-Geng Liu'
'Duan-Jun Xu'

_publ_section_title
;Diaquabis(3-hydroxybenzoato-\k<i>O</i>)bis(5-nitro-1<i>H</i>-benzimidazole-\k<i>N</i>^3^)cobalt(II)
 bis(5-nitro-1<i>H</i>-benzimidazole) dihydrate
;
_journal_coeditor_code HB2060
_journal_issue 6
_journal_name_full 'Acta Crystallographica Section E'
_journal_page_first m1384
_journal_page_last m1386
_journal_paper_doi 10.1107/S1600536806018575
_journal_volume 62
_journal_year 2006
_chemical_formula_iupac '[Co (C7 H5 O3)2 (C7 H5 N3 O2)2 (H2 O)2], 2C7 H5 N3 O2, 2H2 O'
_chemical_formula_moiety 'C28 H24 Co N6 O12, 2C7 H5 N3 O2, 2H2 O'
_chemical_formula_sum 'C42 H38 Co N12 O18'
_chemical_formula_weight 1057.77
_chemical_name_systematic
;Diaquabis(3-hydroxybenzoato-\kO)bis(5-nitro-1H-benzimidazole-\kN^3^)cobalt(II)
bis(5-nitro-1H-benzimidazole)
 dihydrate
;
_space_group_IT_number 15
_symmetry_cell_setting monoclinic
_symmetry_space_group_name_Hall '-C 2yc'
_symmetry_space_group_name_H-M 'C 1 2/c 1'
_atom_sites_solution_hydrogens geom
_atom_sites_solution_primary direct
_atom_sites_solution_secondary difmap
_audit_creation_method SHELXL-97
_cell_angle_alpha 90.00
_cell_angle_beta 106.790(10)
_cell_angle_gamma 90.00
_cell_formula_units_Z 4
_cell_length_a 26.536(8)
_cell_length_b 9.547(3)
_cell_length_c 18.026(4)
_cell_measurement_reflns_used 18688
_cell_measurement_temperature 295(2)
_cell_measurement_theta_max 27.0
_cell_measurement_theta_min 3.1
_cell_volume 4372(2)
_computing_cell_refinement PROCESS-AUTO
_computing_data_collection 'PROCESS-AUTO (Rigaku, 1998)'
_computing_data_reduction 'CrystalStructure (Rigaku/MSC, 2002)'
_computing_molecular_graphics 'ORTEP-3 for Windows (Farrugia, 1997)'
_computing_publication_material 'WinGX (Farrugia, 1999)'
_computing_structure_refinement 'SHELXL97 (Sheldrick, 1997)'
_computing_structure_solution 'SIR92 (Altomare <i>et al.</i>,  1993)'
_diffrn_ambient_temperature 295(2)
_diffrn_detector_area_resol_mean 10.0
_diffrn_measured_fraction_theta_full 0.99
_diffrn_measured_fraction_theta_max 0.99
_diffrn_measurement_device_type 'Rigaku R-AXIS RAPID'
_diffrn_measurement_method \w
_diffrn_radiation_monochromator graphite
_diffrn_radiation_source 'fine-focus sealed tube'
_diffrn_radiation_type MoK\a
_diffrn_radiation_wavelength 0.71075
_diffrn_reflns_av_R_equivalents 0.035
_diffrn_reflns_av_sigmaI/netI 0.029
_diffrn_reflns_limit_h_max 34
_diffrn_reflns_limit_h_min -34
_diffrn_reflns_limit_k_max 12
_diffrn_reflns_limit_k_min -12
_diffrn_reflns_limit_l_max 23
_diffrn_reflns_limit_l_min -20
_diffrn_reflns_number 20853
_diffrn_reflns_theta_full 27.5
_diffrn_reflns_theta_max 27.5
_diffrn_reflns_theta_min 3.1
_diffrn_standards_interval_count 0
_diffrn_standards_interval_time 0
_diffrn_standards_number 0
_exptl_absorpt_coefficient_mu 0.488
_exptl_absorpt_correction_T_max 0.945
_exptl_absorpt_correction_T_min 0.857
_exptl_absorpt_correction_type multi-scan
_exptl_absorpt_process_details '(ABSCOR; Higashi, 1995)'
_exptl_crystal_colour pink
_exptl_crystal_density_diffrn 1.607
_exptl_crystal_density_method 'not measured'
_exptl_crystal_description prism
_exptl_crystal_F_000 2180
_exptl_crystal_size_max 0.31
_exptl_crystal_size_mid 0.18
_exptl_crystal_size_min 0.11
_refine_diff_density_max 0.33
_refine_diff_density_min -0.31
_refine_ls_extinction_method none
_refine_ls_goodness_of_fit_ref 1.053
_refine_ls_hydrogen_treatment constr
_refine_ls_matrix_type full
_refine_ls_number_parameters 330
_refine_ls_number_reflns 5000
_refine_ls_number_restraints 0
_refine_ls_restrained_S_all 1.053
_refine_ls_R_factor_all 0.049
_refine_ls_R_factor_gt 0.037
_refine_ls_shift/su_max 0.001
_refine_ls_shift/su_mean 0.000
_refine_ls_structure_factor_coef Fsqd
_refine_ls_weighting_details 'calc w=1/[\s^2^(Fo^2^)+(0.0541P)^2^+1.4439P] where P=(Fo^2^+2Fc^2^)/3'
_refine_ls_weighting_scheme calc
_refine_ls_wR_factor_gt 0.095
_refine_ls_wR_factor_ref 0.099
_reflns_number_gt 3990
_reflns_number_total 5000
_reflns_threshold_expression I>2\s(I))
_cod_data_source_file hb2060.cif
_cod_data_source_block I
_cod_depositor_comments
;
The following automatic conversions were performed:
'_symmetry_cell_setting' value 'Monoclinic' changed to 'monoclinic'
according to '/home/saulius/struct/CIF-dictionaries/cif_core.dic'
dictionary named 'cif_core.dic' version 2.4.1 from 2010-06-29.

Automatic conversion script
Id: cif_fix_enum 1527 2010-12-29 10:47:43Z saulius 

The following automatic conversions were performed:

'_symmetry_cell_setting' value 'Monoclinic' changed to 'monoclinic'
according to /home/saulius/struct/CIF-dictionaries/cif_core.dic
dictionary named 'cif_core.dic' version 2.4.1 from 2010-06-29.

Automatic conversion script
Id: cif_fix_values 1715 2011-07-08 13:25:40Z adriana 
;
_cod_original_sg_symbol_H-M 'C 2/c'
_cod_database_code 2209195
_cod_database_fobs_code 2209195

loop_
_symmetry_equiv_pos_as_xyz
'x, y, z'
'-x, y, -z+1/2'
'x+1/2, y+1/2, z'
'-x+1/2, y+1/2, -z+1/2'
'-x, -y, -z'
'x, -y, z-1/2'
'-x+1/2, -y+1/2, -z'
'x+1/2, -y+1/2, z-1/2'

loop_
_atom_site_type_symbol
_atom_site_label
_atom_site_fract_x
_atom_site_fract_y
_atom_site_fract_z
_atom_site_U_iso_or_equiv
_atom_site_adp_type
_atom_site_calc_flag
_atom_site_refinement_flags
_atom_site_occupancy
Co Co 0.5000 0.03696(3) 0.2500 0.02791(10) Uani d S 1
O O1 0.44817(5) -0.12694(14) 0.19347(8) 0.0465(3) Uani d . 1
H H1A 0.4208 -0.1550 0.2124 0.070 Uiso d R 1
H H1B 0.4350 -0.0570 0.1550 0.070 Uiso d R 1
O O1W 0.31098(6) -0.08546(16) 0.07573(8) 0.0500(4) Uani d . 1
H H1 0.3216 -0.1270 0.1245 0.075 Uiso d R 1
H H2 0.3395 -0.0382 0.0738 0.075 Uiso d R 1
O O11 0.46308(9) 0.58547(17) 0.33353(12) 0.0793(6) Uani d . 1
O O12 0.43518(9) 0.63831(17) 0.43099(12) 0.0827(6) Uani d . 1
O O21 0.33654(8) 0.35677(17) 0.26107(12) 0.0735(5) Uani d . 1
O O22 0.29234(9) 0.38418(19) 0.34238(11) 0.0794(6) Uani d . 1
O O31 0.44518(5) 0.18648(13) 0.19349(6) 0.0347(3) Uani d . 1
O O32 0.40528(5) 0.07167(13) 0.08407(7) 0.0385(3) Uani d . 1
O O33 0.26615(5) 0.39393(14) -0.06284(7) 0.0413(3) Uani d . 1
H H3 0.2410 0.4676 -0.0687 0.062 Uiso d R 1
N N13 0.46828(6) 0.04630(14) 0.34638(8) 0.0317(3) Uani d . 1
N N11 0.43851(7) -0.01093(16) 0.44567(9) 0.0399(4) Uani d . 1
H H11 0.4287 -0.0626 0.4781 0.048 Uiso calc R 1
N N12 0.44873(8) 0.55199(18) 0.38951(12) 0.0528(5) Uani d . 1
N N23 0.34878(7) -0.17692(17) 0.24145(10) 0.0446(4) Uani d . 1
N N21 0.30682(7) -0.26565(18) 0.32122(9) 0.0444(4) Uani d . 1
H H21 0.2940 -0.3274 0.3454 0.053 Uiso calc R 1
N N22 0.31372(7) 0.31006(19) 0.30525(10) 0.0509(4) Uani d . 1
C C12 0.45671(7) -0.05601(19) 0.38735(10) 0.0370(4) Uani d . 1
H H12 0.4607 -0.1502 0.3771 0.044 Uiso calc R 1
C C18 0.43846(7) 0.13227(19) 0.44379(10) 0.0360(4) Uani d . 1
C C17 0.42405(9) 0.2325(2) 0.48974(12) 0.0491(5) Uani d . 1
H H17 0.4118 0.2073 0.5313 0.059 Uiso calc R 1
C C16 0.42865(9) 0.3699(2) 0.47110(12) 0.0488(5) Uani d . 1
H H16 0.4196 0.4404 0.5005 0.059 Uiso calc R 1
C C15 0.44671(8) 0.40419(19) 0.40849(11) 0.0399(4) Uani d . 1
C C14 0.46140(7) 0.30722(18) 0.36168(10) 0.0354(4) Uani d . 1
H H14 0.4733 0.3337 0.3200 0.042 Uiso calc R 1
C C19 0.45729(7) 0.16809(18) 0.38098(9) 0.0307(3) Uani d . 1
C C22 0.33399(9) -0.2909(2) 0.26989(11) 0.0461(5) Uani d . 1
H H22 0.3415 -0.3806 0.2560 0.055 Uiso calc R 1
C C28 0.30354(7) -0.1236(2) 0.32771(10) 0.0385(4) Uani d . 1
C C27 0.27995(9) -0.0384(3) 0.37082(12) 0.0504(5) Uani d . 1
H H27 0.2621 -0.0763 0.4036 0.060 Uiso calc R 1
C C26 0.28401(9) 0.1029(3) 0.36304(12) 0.0494(5) Uani d . 1
H H26 0.2691 0.1633 0.3913 0.059 Uiso calc R 1
C C25 0.31054(7) 0.1574(2) 0.31290(10) 0.0395(4) Uani d . 1
C C24 0.33381(8) 0.0755(2) 0.26898(11) 0.0376(4) Uani d . 1
H H24 0.3511 0.1145 0.2358 0.045 Uiso calc R 1
C C29 0.32998(7) -0.06805(19) 0.27720(10) 0.0356(4) Uani d . 1
C C31 0.41328(7) 0.17992(17) 0.12637(9) 0.0300(3) Uani d . 1
C C32 0.38192(7) 0.30925(17) 0.09597(9) 0.0306(4) Uani d . 1
C C33 0.33937(7) 0.29836(18) 0.02992(10) 0.0327(4) Uani d . 1
H H33 0.3319 0.2130 0.0043 0.039 Uiso calc R 1
C C34 0.30792(7) 0.41344(19) 0.00190(10) 0.0324(4) Uani d . 1
C C35 0.31953(8) 0.54189(18) 0.03901(10) 0.0366(4) Uani d . 1
H H35 0.2989 0.6200 0.0200 0.044 Uiso calc R 1
C C36 0.36222(8) 0.55234(19) 0.10484(11) 0.0400(4) Uani d . 1
H H36 0.3701 0.6382 0.1299 0.048 Uiso calc R 1
C C37 0.39337(8) 0.43683(19) 0.13379(10) 0.0373(4) Uani d . 1
H H37 0.4217 0.4449 0.1782 0.045 Uiso calc R 1

loop_
_atom_site_aniso_label
_atom_site_aniso_U_11
_atom_site_aniso_U_22
_atom_site_aniso_U_33
_atom_site_aniso_U_12
_atom_site_aniso_U_13
_atom_site_aniso_U_23
Co 0.03123(18) 0.02276(16) 0.02851(17) 0.000 0.00670(12) 0.000
O1 0.0440(8) 0.0405(7) 0.0541(8) -0.0079(6) 0.0127(6) -0.0124(6)
O1W 0.0442(8) 0.0533(8) 0.0486(8) 0.0084(7) 0.0072(6) 0.0040(7)
O11 0.1314(18) 0.0383(8) 0.0873(13) 0.0018(10) 0.0621(13) 0.0118(9)
O12 0.1235(17) 0.0338(8) 0.1128(15) 0.0081(10) 0.0688(14) -0.0062(9)
O21 0.0943(14) 0.0395(9) 0.1015(14) 0.0031(9) 0.0521(12) 0.0059(9)
O22 0.1147(16) 0.0542(10) 0.0770(12) 0.0260(11) 0.0401(11) -0.0126(9)
O31 0.0371(7) 0.0346(6) 0.0288(6) 0.0062(5) 0.0041(5) -0.0007(5)
O32 0.0445(8) 0.0304(6) 0.0353(7) 0.0058(5) 0.0032(5) -0.0055(5)
O33 0.0369(7) 0.0418(7) 0.0410(7) 0.0091(6) 0.0047(5) 0.0039(6)
N11 0.0344(8) 0.0273(7) 0.0328(8) 0.0000(6) 0.0088(6) 0.0031(6)
N12 0.0452(9) 0.0369(8) 0.0392(9) -0.0028(7) 0.0146(7) 0.0117(7)
N13 0.0642(12) 0.0329(9) 0.0654(12) 0.0028(8) 0.0253(10) 0.0026(8)
N21 0.0588(11) 0.0331(8) 0.0477(9) -0.0010(7) 0.0243(8) -0.0014(7)
N22 0.0456(10) 0.0437(9) 0.0438(9) -0.0081(7) 0.0126(7) 0.0091(7)
N23 0.0523(11) 0.0422(10) 0.0523(10) 0.0111(8) 0.0057(8) -0.0063(8)
C12 0.0385(10) 0.0312(9) 0.0382(10) -0.0024(7) 0.0063(8) 0.0044(7)
C14 0.0363(10) 0.0387(9) 0.0333(9) 0.0004(8) 0.0106(7) 0.0059(7)
C15 0.0629(14) 0.0495(12) 0.0434(11) 0.0042(10) 0.0291(10) 0.0043(9)
C16 0.0583(13) 0.0481(12) 0.0464(11) 0.0064(10) 0.0253(10) -0.0037(9)
C17 0.0436(11) 0.0290(9) 0.0475(11) 0.0035(8) 0.0138(8) 0.0028(8)
C18 0.0395(10) 0.0320(9) 0.0362(9) 0.0003(7) 0.0135(7) 0.0033(7)
C19 0.0306(9) 0.0312(8) 0.0301(8) 0.0008(7) 0.0086(7) 0.0013(7)
C22 0.0574(13) 0.0353(10) 0.0462(11) -0.0028(9) 0.0160(9) 0.0017(8)
C24 0.0325(9) 0.0483(11) 0.0328(9) -0.0010(8) 0.0065(7) 0.0058(8)
C25 0.0470(12) 0.0669(14) 0.0429(11) 0.0091(10) 0.0218(9) 0.0119(10)
C26 0.0486(12) 0.0606(13) 0.0423(11) 0.0153(10) 0.0184(9) 0.0008(10)
C27 0.0377(10) 0.0400(10) 0.0381(9) 0.0054(8) 0.0069(8) -0.0020(8)
C28 0.0386(10) 0.0374(9) 0.0382(10) -0.0011(8) 0.0134(8) 0.0008(8)
C29 0.0361(10) 0.0378(9) 0.0338(9) -0.0019(7) 0.0115(7) -0.0007(7)
C31 0.0312(9) 0.0303(8) 0.0292(8) 0.0016(7) 0.0101(7) 0.0000(7)
C32 0.0353(9) 0.0292(8) 0.0283(8) 0.0031(7) 0.0107(7) 0.0022(6)
C33 0.0374(10) 0.0285(8) 0.0324(8) 0.0026(7) 0.0104(7) 0.0000(7)
C34 0.0331(9) 0.0357(9) 0.0307(8) 0.0046(7) 0.0131(7) 0.0055(7)
C35 0.0440(10) 0.0311(9) 0.0393(10) 0.0091(8) 0.0192(8) 0.0062(7)
C36 0.0537(12) 0.0295(9) 0.0397(10) 0.0012(8) 0.0182(9) -0.0039(7)
C37 0.0449(11) 0.0343(9) 0.0316(9) 0.0003(8) 0.0094(8) -0.0011(7)

loop_
_atom_type_symbol
_atom_type_description
_atom_type_scat_dispersion_real
_atom_type_scat_dispersion_imag
_atom_type_scat_source
C C 0.0033 0.0016 'International Tables Vol C Tables 4.2.6.8 and 6.1.1.4'
H H 0.0000 0.0000 'International Tables Vol C Tables 4.2.6.8 and 6.1.1.4'
N N 0.0061 0.0033 'International Tables Vol C Tables 4.2.6.8 and 6.1.1.4'
O O 0.0106 0.0060 'International Tables Vol C Tables 4.2.6.8 and 6.1.1.4'
Co Co 0.3494 0.9721 'International Tables Vol C Tables 4.2.6.8 and 6.1.1.4'

loop_
_geom_angle_atom_site_label_1
_geom_angle_atom_site_label_2
_geom_angle_atom_site_label_3
_geom_angle_site_symmetry_1
_geom_angle_site_symmetry_3
_geom_angle
_geom_angle_publ_flag
O1 Co O1 . 2_655 85.88(8) n
O1 Co N13 . 2_655 89.62(6) n
O1 Co N13 2_655 . 89.62(6) ?
O1 Co N13 2_655 2_655 93.88(6) ?
O1 Co N13 . . 93.88(6) n
O31 Co O1 2_655 . 175.97(5) n
O31 Co O1 . . 90.36(6) n
O31 Co O1 2_655 2_655 90.36(6) ?
O31 Co O1 . 2_655 175.97(5) ?
O31 Co O31 2_655 . 93.43(7) n
O31 Co N13 . 2_655 87.55(5) n
O31 Co N13 2_655 . 87.55(5) ?
O31 Co N13 . . 89.17(5) n
O31 Co N13 2_655 2_655 89.17(5) ?
N13 Co N13 2_655 . 175.22(7) n
Co O1 H1A . . 120.1 ?
Co O1 H1B . . 83.3 ?
H1A O1 H1B . . 108.0 ?
H1 O1W H2 . . 103.0 ?
C31 O31 Co . . 127.98(11) ?
C34 O33 H3 . . 111.2 ?
C12 N13 C19 . . 104.87(14) ?
C12 N13 Co . . 129.50(12) ?
C19 N13 Co . . 125.59(11) ?
C12 N11 C18 . . 107.33(15) ?
C12 N11 H11 . . 126.3 ?
C18 N11 H11 . . 126.3 ?
O11 N12 O12 . . 122.79(18) ?
O11 N12 C15 . . 119.33(17) ?
O12 N12 C15 . . 117.88(18) ?
C22 N23 C29 . . 104.57(16) ?
C22 N21 C28 . . 107.23(16) ?
C22 N21 H21 . . 126.4 ?
C28 N21 H21 . . 126.4 ?
O21 N22 O22 . . 123.0(2) ?
O21 N22 C25 . . 118.58(17) ?
O22 N22 C25 . . 118.4(2) ?
N13 C12 N11 . . 113.30(16) ?
N13 C12 H12 . . 123.3 ?
N11 C12 H12 . . 123.3 ?
N11 C18 C17 . . 132.22(17) ?
N11 C18 C19 . . 105.38(16) ?
C17 C18 C19 . . 122.40(17) ?
C16 C17 C18 . . 117.02(18) ?
C16 C17 H17 . . 121.5 ?
C18 C17 H17 . . 121.5 ?
C17 C16 C15 . . 120.17(18) ?
C17 C16 H16 . . 119.9 ?
C15 C16 H16 . . 119.9 ?
C14 C15 C16 . . 124.28(18) ?
C14 C15 N12 . . 117.99(17) ?
C16 C15 N12 . . 117.70(18) ?
C15 C14 C19 . . 115.60(16) ?
C15 C14 H14 . . 122.2 ?
C19 C14 H14 . . 122.2 ?
C14 C19 N13 . . 130.35(15) ?
C14 C19 C18 . . 120.52(16) ?
N13 C19 C18 . . 109.12(15) ?
N23 C22 N21 . . 113.56(18) ?
N23 C22 H22 . . 123.2 ?
N21 C22 H22 . . 123.2 ?
N21 C28 C27 . . 132.67(19) ?
N21 C28 C29 . . 105.25(17) ?
C27 C28 C29 . . 122.07(19) ?
C26 C27 C28 . . 117.31(19) ?
C26 C27 H27 . . 121.3 ?
C28 C27 H27 . . 121.3 ?
C27 C26 C25 . . 120.27(19) ?
C27 C26 H26 . . 119.9 ?
C25 C26 H26 . . 119.9 ?
C24 C25 C26 . . 123.64(19) ?
C24 C25 N22 . . 117.46(18) ?
C26 C25 N22 . . 118.89(18) ?
C25 C24 C29 . . 116.12(17) ?
C25 C24 H24 . . 121.9 ?
C29 C24 H24 . . 121.9 ?
C24 C29 N23 . . 130.03(17) ?
C24 C29 C28 . . 120.58(17) ?
N23 C29 C28 . . 109.39(16) ?
O31 C31 O32 . . 124.58(15) ?
O31 C31 C32 . . 117.18(14) ?
O32 C31 C32 . . 118.23(14) ?
C37 C32 C33 . . 119.75(16) ?
C37 C32 C31 . . 121.58(15) ?
C33 C32 C31 . . 118.63(15) ?
C34 C33 C32 . . 120.60(16) ?
C34 C33 H33 . . 119.7 ?
C32 C33 H33 . . 119.7 ?
O33 C34 C33 . . 117.20(16) ?
O33 C34 C35 . . 122.88(16) ?
C33 C34 C35 . . 119.92(16) ?
C36 C35 C34 . . 119.24(16) ?
C36 C35 H35 . . 120.4 ?
C34 C35 H35 . . 120.4 ?
C37 C36 C35 . . 121.03(17) ?
C37 C36 H36 . . 119.5 ?
C35 C36 H36 . . 119.5 ?
C32 C37 C36 . . 119.45(17) ?
C32 C37 H37 . . 120.3 ?
C36 C37 H37 . . 120.3 ?

loop_
_geom_bond_atom_site_label_1
_geom_bond_atom_site_label_2
_geom_bond_site_symmetry_2
_geom_bond_distance
_geom_bond_publ_flag
Co O1 . 2.1375(14) y
Co O1 2_655 2.1375(14) ?
Co O31 . 2.0821(12) y
Co O31 2_655 2.0821(12) ?
Co N13 . 2.1400(15) y
Co N13 2_655 2.1400(15) ?
O1 H1A . 0.9264 ?
O1 H1B . 0.9531 ?
O1W H1 . 0.9304 ?
O1W H2 . 0.8903 ?
O11 N12 . 1.220(2) ?
O12 N12 . 1.234(2) ?
O21 N22 . 1.216(2) ?
O22 N22 . 1.221(2) ?
C31 O31 . 1.262(2) y
C31 O32 . 1.265(2) y
O33 C34 . 1.370(2) ?
O33 H3 . 0.9540 ?
C12 N13 . 1.313(2) y
N13 C19 . 1.390(2) ?
C12 N11 . 1.348(2) y
N11 C18 . 1.368(2) ?
N11 H11 . 0.8600 ?
N12 C15 . 1.457(3) ?
C22 N23 . 1.311(3) y
N23 C29 . 1.389(2) ?
C22 N21 . 1.349(3) y
N21 C28 . 1.366(3) ?
N21 H21 . 0.8600 ?
N22 C25 . 1.469(3) ?
C12 H12 . 0.9300 ?
C18 C17 . 1.390(3) ?
C18 C19 . 1.405(2) ?
C17 C16 . 1.368(3) ?
C17 H17 . 0.9300 ?
C16 C15 . 1.387(3) ?
C16 H16 . 0.9300 ?
C15 C14 . 1.382(3) ?
C14 C19 . 1.385(2) ?
C14 H14 . 0.9300 ?
C22 H22 . 0.9300 ?
C28 C27 . 1.392(3) ?
C28 C29 . 1.404(3) ?
C27 C26 . 1.364(3) ?
C27 H27 . 0.9300 ?
C26 C25 . 1.396(3) ?
C26 H26 . 0.9300 ?
C25 C24 . 1.379(3) ?
C24 C29 . 1.386(3) ?
C24 H24 . 0.9300 ?
C31 C32 . 1.501(2) ?
C32 C37 . 1.386(2) ?
C32 C33 . 1.388(2) ?
C33 C34 . 1.384(2) ?
C33 H33 . 0.9300 ?
C34 C35 . 1.388(3) ?
C35 C36 . 1.387(3) ?
C35 H35 . 0.9300 ?
C36 C37 . 1.387(3) ?
C36 H36 . 0.9300 ?
C37 H37 . 0.9300 ?

loop_
_geom_hbond_atom_site_label_D
_geom_hbond_atom_site_label_H
_geom_hbond_atom_site_label_A
_geom_hbond_site_symmetry_A
_geom_hbond_distance_DH
_geom_hbond_distance_HA
_geom_hbond_distance_DA
_geom_hbond_angle_DHA
_geom_hbond_publ_flag
O1 H1A N23 . 0.93 2.13 3.041(3) 166 y
O1 H1B O32 . 0.95 1.78 2.736(2) 175 y
O33 H3 O1W 7_555 0.95 1.76 2.704(2) 172 y
O1W H1 N23 . 0.93 2.08 2.994(2) 168 y
O1W H2 O32 . 0.89 2.00 2.884(2) 173 y
N11 H11 O32 6_556 0.86 2.17 2.934(2) 147 y
N21 H21 O33 6_556 0.86 2.10 2.887(2) 153 y
